data_7000058
loop_
_publ_author_name
'Baker, Murray V.'
'Barnard, Peter J.'
'Brayshaw, Simon K.'
'Hickey, James L.'
'Skelton, Brian W.'
'White, Allan H.'

_publ_section_title
;
 Synthetic, structural and spectroscopic studies of
 (pseudo)halo(1,3-di-tert-butylimidazol-2-ylidine)gold complexes.
;
_journal_issue 1
_journal_name_full 'Dalton transactions (Cambridge, England : 2003)'
_journal_page_first 37
_journal_page_last 43
_journal_paper_doi 10.1039/b412540a
_journal_year 2005
_chemical_formula_moiety 'C13 H23 Au1 N2 O2'
_chemical_formula_sum 'C13 H23 Au N2 O2'
_chemical_formula_weight 436.35
_space_group_IT_number 14
_symmetry_cell_setting monoclinic
_symmetry_space_group_name_Hall '-P 2ybc'
_symmetry_space_group_name_H-M 'P 1 21/c 1'
_audit_creation_date 04-01-02
_audit_creation_method Xtal3.6
_cell_angle_alpha 90.00000
_cell_angle_beta 91.456(2)
_cell_angle_gamma 90.00000
_cell_formula_units_Z 4
_cell_length_a 13.1458(8)
_cell_length_b 9.7248(6)
_cell_length_c 11.3223(7)
_cell_measurement_reflns_used 5229
_cell_measurement_temperature 150(2)
_cell_measurement_theta_max 37.32
_cell_measurement_theta_min 2.61
_cell_volume 1446.98(15)
_computing_cell_refinement 'Siemens SAINT (Siemens, 1995)'
_computing_data_collection 'Siemens SMART (Siemens, 1995)'
_computing_data_reduction 'Siemens SAINT'
_computing_molecular_graphics xtal
_computing_publication_material 'xtal BONDLA CIFIO'
_computing_structure_refinement 'xtal CRYLSQ'
_computing_structure_solution xtal
_diffrn_ambient_temperature 150(2)
_diffrn_measured_fraction_theta_full 1.0
_diffrn_measured_fraction_theta_max 1.0
_diffrn_measurement_device_type
;
Bruker SMART CCD diffractometer
;
_diffrn_measurement_method '\w scans'
_diffrn_radiation_detector 'CCD area detector'
_diffrn_radiation_monochromator graphite
_diffrn_radiation_source 'sealed tube'
_diffrn_radiation_type 'Mo K\a'
_diffrn_radiation_wavelength .71073
_diffrn_reflns_av_R_equivalents .039
_diffrn_reflns_av_sigmaI/netI .056
_diffrn_reflns_limit_h_max 22
_diffrn_reflns_limit_h_min -22
_diffrn_reflns_limit_k_max 16
_diffrn_reflns_limit_k_min -16
_diffrn_reflns_limit_l_max 19
_diffrn_reflns_limit_l_min -19
_diffrn_reflns_number 28862
_diffrn_reflns_theta_full 37.53
_diffrn_reflns_theta_max 37.53
_diffrn_reflns_theta_min 1.55
_diffrn_standards_decay_% 0
_diffrn_standards_number 0
_exptl_absorpt_coefficient_mu 10.164
_exptl_absorpt_correction_T_max 1
_exptl_absorpt_correction_T_min .56
_exptl_absorpt_correction_type multi-scan
_exptl_absorpt_process_details
;
SADABS; Sheldrick, 1996
;
_exptl_crystal_colour colourless
_exptl_crystal_density_diffrn 2.003
_exptl_crystal_density_method 'not measured'
_exptl_crystal_description prism
_exptl_crystal_F_000 840
_exptl_crystal_size_max .12
_exptl_crystal_size_mid .1
_exptl_crystal_size_min .07
_refine_diff_density_max 1.936
_refine_diff_density_min -1.953
_refine_ls_extinction_method none
_refine_ls_goodness_of_fit_all .981
_refine_ls_goodness_of_fit_ref 1.024
_refine_ls_hydrogen_treatment noref
_refine_ls_matrix_type full
_refine_ls_number_constraints 0
_refine_ls_number_parameters 163
_refine_ls_number_reflns 5926
_refine_ls_number_restraints 0
_refine_ls_R_factor_all .045
_refine_ls_R_factor_gt .028
_refine_ls_shift/su_max .003
_refine_ls_shift/su_mean .0001
_refine_ls_structure_factor_coef F
_refine_ls_weighting_scheme calc
_refine_ls_wR_factor_all .035
_refine_ls_wR_factor_ref .033
_reflns_d_resolution_high .583
_reflns_d_resolution_low 13.107
_reflns_Friedel_coverage 0
_reflns_limit_h_max 22
_reflns_limit_h_min 0
_reflns_limit_k_max 16
_reflns_limit_k_min 0
_reflns_limit_l_max 19
_reflns_limit_l_min -19
_reflns_number_gt 5926
_reflns_number_total 7566
_reflns_threshold_expression 'F    > 4.00 sig(F   )'
_cod_data_source_file b412540a.txt
_cod_data_source_block sb6013
_cod_original_sg_symbol_Hall -p_2ybc
_cod_original_sg_symbol_H-M P_1_21/c_1
_cod_original_formula_sum 'C13 H23 Au1 N2 O2'
_cod_database_code 7000058

loop_
_symmetry_equiv_pos_as_xyz
+x,+y,+z
-x,1/2+y,1/2-z
-x,-y,-z
+x,1/2-y,1/2+z

loop_
_atom_site_label
_atom_site_fract_x
_atom_site_fract_y
_atom_site_fract_z
_atom_site_U_iso_or_equiv
_atom_site_adp_type
_atom_site_calc_flag
_atom_site_calc_attached_atom
_atom_site_occupancy
_atom_site_disorder_assembly
_atom_site_disorder_group
Au .284084(7) .546452(9) .383293(8) .01533(5) Uani ? ? 1.00000 ? ?
C1 .2668(2) .7338(3) .4487(2) .0144(10) Uani ? ? 1.00000 ? ?
N2 .18681(16) .8189(2) .4217(2) .0149(9) Uani ? ? 1.00000 ? ?
C21 .0929(2) .7805(3) .3500(2) .0190(11) Uani ? ? 1.00000 ? ?
C22 .0432(2) .6549(4) .4053(3) .0276(15) Uani ? ? 1.00000 ? ?
C23 .1219(2) .7527(3) .2225(2) .0245(13) Uani ? ? 1.00000 ? ?
C24 .0186(3) .9006(4) .3517(3) .0324(16) Uani ? ? 1.00000 ? ?
C3 .2052(2) .9466(3) .4716(2) .0167(10) Uani ? ? 1.00000 ? ?
C4 .2954(2) .9406(2) .5304(2) .0151(10) Uani ? ? 1.00000 ? ?
N5 .33267(16) .8090(2) .51621(18) .0136(9) Uani ? ? 1.00000 ? ?
C51 .4312(2) .7582(3) .5701(2) .0144(10) Uani ? ? 1.00000 ? ?
C52 .4093(2) .6371(3) .6511(2) .0206(12) Uani ? ? 1.00000 ? ?
C53 .5034(2) .7157(3) .4724(2) .0194(11) Uani ? ? 1.00000 ? ?
C54 .4809(2) .8721(3) .6437(2) .0180(11) Uani ? ? 1.00000 ? ?
O11 .30614(16) .3662(2) .2954(2) .0238(10) Uani ? ? 1.00000 ? ?
C11 .2347(2) .2732(3) .2952(3) .0205(12) Uani ? ? 1.00000 ? ?
O12 .16151(19) .2717(2) .3616(2) .0315(12) Uani ? ? 1.00000 ? ?
C12 .2473(3) .1641(3) .2021(3) .0310(16) Uani ? ? 1.00000 ? ?
H22a .02552 .67265 .48414 .04100 Uiso ? ? 1.00000 ? ?
H22b .08995 .57834 .40470 .04100 Uiso ? ? 1.00000 ? ?
H22c -.01621 .62901 .36034 .04100 Uiso ? ? 1.00000 ? ?
H23a .15323 .83182 .18912 .03800 Uiso ? ? 1.00000 ? ?
H23b .06369 .72860 .17578 .03800 Uiso ? ? 1.00000 ? ?
H23c .16985 .67793 .22013 .03800 Uiso ? ? 1.00000 ? ?
H24a .04919 .97978 .31743 .04700 Uiso ? ? 1.00000 ? ?
H24b .00100 .92085 .43039 .04700 Uiso ? ? 1.00000 ? ?
H24c -.04121 .87762 .30669 .04700 Uiso ? ? 1.00000 ? ?
H3 .16191 1.02508 .46469 .02100 Uiso ? ? 1.00000 ? ?
H4 .32767 1.01391 .57335 .01900 Uiso ? ? 1.00000 ? ?
H52a .36452 .66459 .71125 .03100 Uiso ? ? 1.00000 ? ?
H52b .47100 .60385 .68650 .03100 Uiso ? ? 1.00000 ? ?
H52c .37815 .56433 .60625 .03100 Uiso ? ? 1.00000 ? ?
H53a .51629 .79256 .42270 .03000 Uiso ? ? 1.00000 ? ?
H53b .47291 .64429 .42607 .03000 Uiso ? ? 1.00000 ? ?
H53c .56576 .68380 .50634 .03000 Uiso ? ? 1.00000 ? ?
H54a .49527 .94895 .59423 .02700 Uiso ? ? 1.00000 ? ?
H54b .54279 .83980 .67897 .02700 Uiso ? ? 1.00000 ? ?
H54c .43629 .90053 .70366 .02700 Uiso ? ? 1.00000 ? ?
H12a .31232 .12101 .21151 .04700 Uiso ? ? 1.00000 ? ?
H12b .24199 .20359 .12530 .04700 Uiso ? ? 1.00000 ? ?
H12c .19608 .09545 .20934 .04700 Uiso ? ? 1.00000 ? ?

loop_
_atom_site_aniso_label
_atom_site_aniso_U_11
_atom_site_aniso_U_22
_atom_site_aniso_U_33
_atom_site_aniso_U_12
_atom_site_aniso_U_13
_atom_site_aniso_U_23
Au .01522(5) .01178(4) .01888(5) .00020(3) -.00166(3) -.00329(3)
C1 .0145(10) .0149(10) .0137(9) .0006(8) -.0003(8) -.0018(8)
N2 .0118(9) .0152(9) .0177(9) .0008(7) -.0018(7) -.0012(7)
C21 .0129(11) .0258(13) .0180(11) .0024(9) -.0042(9) -.0052(10)
C22 .0213(14) .0380(18) .0232(13) -.0088(13) -.0014(11) -.0011(12)
C23 .0228(14) .0335(16) .0168(11) .0015(12) -.0049(10) -.0027(11)
C24 .0187(14) .0378(18) .0403(18) .0102(13) -.0102(13) -.0138(15)
C3 .0155(11) .0153(11) .0194(11) .0033(9) -.0015(8) -.0034(9)
C4 .0146(10) .0128(10) .0180(10) .0001(8) -.0011(8) -.0023(8)
N5 .0147(9) .0107(8) .0153(8) .0011(7) -.0012(7) -.0015(7)
C51 .0132(10) .0147(10) .0152(10) .0020(8) -.0024(8) -.0003(8)
C52 .0230(13) .0184(11) .0203(11) -.0013(10) -.0009(9) .0049(10)
C53 .0180(12) .0220(12) .0181(11) .0026(10) -.0009(9) -.0020(9)
C54 .0182(11) .0186(11) .0168(10) -.0019(9) -.0046(9) -.0020(9)
O11 .0208(10) .0170(9) .0336(11) .0002(8) -.0006(8) -.0094(8)
C11 .0184(12) .0133(11) .0296(13) .0036(9) -.0034(10) -.0017(10)
O12 .0278(12) .0245(11) .0427(13) -.0012(9) .0086(10) -.0056(10)
C12 .0255(15) .0242(15) .0433(18) -.0005(12) -.0006(13) -.0157(13)

loop_
_atom_type_symbol
_atom_type_description
_atom_type_oxidation_number
_atom_type_number_in_cell
_atom_type_scat_dispersion_real
_atom_type_scat_dispersion_imag
_atom_type_scat_source
C ? 0 52 .002 .002 'IT Vol C. Table 6.1.1.4  Table 6.1.1.5'
H ? 0 92 0 0 'IT Vol C. Table 6.1.1.4  Table 6.1.1.5'
Au ? 0 4 -2.688 8.798 'IT Vol C. Table 6.1.1.4  Table 6.1.1.5'
N ? 0 8 .004 .003 'IT Vol C. Table 6.1.1.4  Table 6.1.1.5'
O ? 0 8 .008 .006 'IT Vol C. Table 6.1.1.4  Table 6.1.1.5'

loop_
_diffrn_attenuator_code
_diffrn_attenuator_scale
? ?

loop_
_geom_angle_atom_site_label_1
_geom_angle_atom_site_label_2
_geom_angle_atom_site_label_3
_geom_angle_site_symmetry_1
_geom_angle_site_symmetry_2
_geom_angle_site_symmetry_3
_geom_angle
_geom_angle_publ_flag
C1 Au O11 . . . 172.40(10) ?
Au C1 N2 . . . 124.62(18) ?
Au C1 N5 . . . 129.03(19) ?
N2 C1 N5 . . . 106.0(2) ?
C1 N2 C21 . . . 125.8(2) ?
C1 N2 C3 . . . 109.1(2) ?
C21 N2 C3 . . . 125.1(2) ?
N2 C21 C22 . . . 109.3(2) ?
N2 C21 C23 . . . 109.5(2) ?
N2 C21 C24 . . . 108.6(2) ?
C22 C21 C23 . . . 111.5(2) ?
C22 C21 C24 . . . 109.1(2) ?
C23 C21 C24 . . . 108.9(2) ?
C21 C22 H22a . . . 111.1 ?
C21 C22 H22b . . . 109.5 ?
C21 C22 H22c . . . 110.2 ?
H22a C22 H22b . . . 108.6 ?
H22a C22 H22c . . . 109.6 ?
H22b C22 H22c . . . 107.8 ?
C21 C23 H23a . . . 110.6 ?
C21 C23 H23b . . . 110.7 ?
C21 C23 H23c . . . 109.8 ?
H23a C23 H23b . . . 109.2 ?
H23a C23 H23c . . . 107.9 ?
H23b C23 H23c . . . 108.5 ?
C21 C24 H24a . . . 109.7 ?
C21 C24 H24b . . . 110.1 ?
C21 C24 H24c . . . 109.6 ?
H24a C24 H24b . . . 109.2 ?
H24a C24 H24c . . . 108.7 ?
H24b C24 H24c . . . 109.5 ?
N2 C3 C4 . . . 107.8(2) ?
N2 C3 H3 . . . 125.9 ?
C4 C3 H3 . . . 126.3 ?
C3 C4 N5 . . . 107.0(2) ?
C3 C4 H4 . . . 126.4 ?
N5 C4 H4 . . . 126.6 ?
C1 N5 C4 . . . 110.0(2) ?
C1 N5 C51 . . . 125.7(2) ?
C4 N5 C51 . . . 124.2(2) ?
N5 C51 C52 . . . 108.9(2) ?
N5 C51 C53 . . . 109.8(2) ?
N5 C51 C54 . . . 109.7(2) ?
C52 C51 C53 . . . 110.8(2) ?
C52 C51 C54 . . . 108.5(2) ?
C53 C51 C54 . . . 109.0(2) ?
C51 C52 H52a . . . 110.1 ?
C51 C52 H52b . . . 110.1 ?
C51 C52 H52c . . . 109.7 ?
H52a C52 H52b . . . 109.3 ?
H52a C52 H52c . . . 108.9 ?
H52b C52 H52c . . . 108.7 ?
C51 C53 H53a . . . 109.7 ?
C51 C53 H53b . . . 109.6 ?
C51 C53 H53c . . . 109.9 ?
H53a C53 H53b . . . 109.0 ?
H53a C53 H53c . . . 109.2 ?
H53b C53 H53c . . . 109.4 ?
C51 C54 H54a . . . 109.6 ?
C51 C54 H54b . . . 109.9 ?
C51 C54 H54c . . . 109.8 ?
H54a C54 H54b . . . 108.9 ?
H54a C54 H54c . . . 109.0 ?
H54b C54 H54c . . . 109.5 ?
Au O11 C11 . . . 119.06(19) ?
O11 C11 O12 . . . 125.3(3) ?
O11 C11 C12 . . . 113.4(3) ?
O12 C11 C12 . . . 121.2(3) ?
C11 C12 H12a . . . 110.1 ?
C11 C12 H12b . . . 110.4 ?
C11 C12 H12c . . . 110.1 ?
H12a C12 H12b . . . 108.9 ?
H12a C12 H12c . . . 108.3 ?
H12b C12 H12c . . . 109.0 ?

loop_
_geom_bond_atom_site_label_1
_geom_bond_atom_site_label_2
_geom_bond_site_symmetry_1
_geom_bond_site_symmetry_2
_geom_bond_distance
_geom_bond_publ_flag
Au C1 . . 1.982(3) ?
Au O11 . . 2.040(2) ?
C1 N2 . . 1.367(3) ?
C1 N5 . . 1.354(3) ?
N2 C21 . . 1.508(3) ?
N2 C3 . . 1.382(3) ?
C21 C22 . . 1.527(4) ?
C21 C23 . . 1.526(4) ?
C21 C24 . . 1.523(5) ?
C22 H22a . . .944 ?
C22 H22b . . .966 ?
C22 H22c . . .954 ?
C23 H23a . . .955 ?
C23 H23b . . .948 ?
C23 H23c . . .963 ?
C24 H24a . . .956 ?
C24 H24b . . .947 ?
C24 H24c . . .953 ?
C3 C4 . . 1.346(4) ?
C3 H3 . . .955 ?
C4 N5 . . 1.381(3) ?
C4 H4 . . .956 ?
N5 C51 . . 1.501(3) ?
C51 C52 . . 1.524(4) ?
C51 C53 . . 1.532(4) ?
C51 C54 . . 1.524(4) ?
C52 H52a . . .950 ?
C52 H52b . . .953 ?
C52 H52c . . .956 ?
C53 H53a . . .954 ?
C53 H53b . . .952 ?
C53 H53c . . .949 ?
C54 H54a . . .956 ?
C54 H54b . . .950 ?
C54 H54c . . .949 ?
O11 C11 . . 1.304(3) ?
C11 O12 . . 1.237(4) ?
C11 C12 . . 1.507(4) ?
C12 H12a . . .956 ?
C12 H12b . . .951 ?
C12 H12c . . .953 ?
